data_4514210
loop_
_publ_author_name
'Qin, Jun-Sheng'
'Yuan, Shuai'
'Alsalme, Ali'
'Zhou, Hong-Cai'

_publ_section_title
;
 Flexible Zirconium MOF as the Crystalline Sponge for Coordinative
 Alignment of Dicarboxylates.
;
_journal_issue 39
_journal_name_full 'ACS applied materials &amp; interfaces'
_journal_page_first 33408
_journal_page_last 33412
_journal_paper_doi 10.1021/acsami.6b16264
_journal_volume 9
_journal_year 2017
_chemical_formula_sum 'C68 H48 O34 Zr6'
_chemical_formula_weight 1956.38
_space_group_crystal_system tetragonal
_space_group_IT_number 131
_space_group_name_Hall '-P 4c 2'
_space_group_name_H-M_alt 'P 42/m m c'
_symmetry_space_group_name_Hall '-P 4c 2'
_symmetry_space_group_name_H-M 'P 42/m m c'
_atom_sites_solution_hydrogens geom
_atom_sites_solution_primary direct
_atom_sites_solution_secondary difmap
_audit_creation_method SHELXL-2014/7
_cell_angle_alpha 90
_cell_angle_beta 90
_cell_angle_gamma 90
_cell_formula_units_Z 2
_cell_length_a 23.874(18)
_cell_length_b 23.874
_cell_length_c 15.894(12)
_cell_measurement_reflns_used 1498
_cell_measurement_temperature 110(2)
_cell_measurement_theta_max 20.4999
_cell_measurement_theta_min 2.2978
_cell_volume 9059(10)
_computing_cell_refinement 'SAINT+ ver. (Bruker, 2001)'
_computing_data_collection 'APEX2  (Bruker, 2008)'
_computing_data_reduction 'SAINT+ ver. (Bruker, 2001)'
_computing_molecular_graphics 'SHELXTL (Sheldrick, 2008)'
_computing_publication_material 'SHELXTL (Sheldrick, 2008)'
_computing_structure_refinement 'SHELXL-97 (Sheldrick, 2008)'
_computing_structure_solution 'SHELXS-97 (Sheldrick, 2008)'
_diffrn_ambient_temperature 110(2)
_diffrn_measured_fraction_theta_full 0.993
_diffrn_measured_fraction_theta_max 0.993
_diffrn_measurement_device_type 'Bruker SMART APEX II CCD area detector'
_diffrn_measurement_method 'phi and omega scans'
_diffrn_radiation_monochromator graphite
_diffrn_radiation_source 'fine-focus sealed tube'
_diffrn_radiation_type MoK\a
_diffrn_radiation_wavelength 0.71073
_diffrn_reflns_av_R_equivalents 0.2285
_diffrn_reflns_av_unetI/netI 0.1467
_diffrn_reflns_Laue_measured_fraction_full 0.993
_diffrn_reflns_Laue_measured_fraction_max 0.993
_diffrn_reflns_limit_h_max 27
_diffrn_reflns_limit_h_min -28
_diffrn_reflns_limit_k_max 28
_diffrn_reflns_limit_k_min -26
_diffrn_reflns_limit_l_max 15
_diffrn_reflns_limit_l_min -18
_diffrn_reflns_number 43267
_diffrn_reflns_point_group_measured_fraction_full 0.993
_diffrn_reflns_point_group_measured_fraction_max 0.993
_diffrn_reflns_theta_full 24.998
_diffrn_reflns_theta_max 24.998
_diffrn_reflns_theta_min 1.706
_exptl_absorpt_coefficient_mu 0.369
_exptl_absorpt_correction_T_max 0.9640
_exptl_absorpt_correction_T_min 0.9640
_exptl_absorpt_correction_type multi-scan
_exptl_absorpt_process_details 'SADABS (Sheldrick, 2008)'
_exptl_crystal_colour Colorless
_exptl_crystal_density_diffrn 0.717
_exptl_crystal_density_meas ?
_exptl_crystal_density_method 'not measured'
_exptl_crystal_description Blocky
_exptl_crystal_F_000 1936
_exptl_crystal_size_max 0.100
_exptl_crystal_size_mid 0.100
_exptl_crystal_size_min 0.100
_platon_squeeze_details
;
;
_refine_diff_density_max 0.693
_refine_diff_density_min -3.339
_refine_diff_density_rms 0.093
_refine_ls_extinction_coef 0.00040(15)
_refine_ls_extinction_expression Fc^*^=kFc[1+0.001xFc^2^\l^3^/sin(2\q)]^-1/4^
_refine_ls_extinction_method 'SHELXL-2014/7 (Sheldrick 2014'
_refine_ls_goodness_of_fit_ref 0.978
_refine_ls_hydrogen_treatment constr
_refine_ls_matrix_type full
_refine_ls_number_parameters 133
_refine_ls_number_reflns 4342
_refine_ls_number_restraints 7
_refine_ls_restrained_S_all 0.977
_refine_ls_R_factor_all 0.1473
_refine_ls_R_factor_gt 0.0704
_refine_ls_shift/su_max 0.000
_refine_ls_shift/su_mean 0.000
_refine_ls_structure_factor_coef Fsqd
_refine_ls_weighting_details 'w=1/[\s^2^(Fo^2^)+(0.0692P)^2^] where P=(Fo^2^+2Fc^2^)/3'
_refine_ls_weighting_scheme calc
_refine_ls_wR_factor_gt 0.1614
_refine_ls_wR_factor_ref 0.1768
_reflns_Friedel_coverage 0.000
_reflns_number_gt 2094
_reflns_number_total 4342
_reflns_threshold_expression 'I > 2\s(I)'
_cod_data_source_file am6b16264_si_002.cif
_cod_data_source_block PCN-700-SA
_cod_depositor_comments
;
The following automatic conversions were performed:

'_exptl_crystal_density_meas' value 'not measured' was changed to '?'
- the value is perceived as not measured.

Automatic conversion script
Id: cif_fix_values 4973 2017-02-22 13:04:09Z antanas 

 Adding full bibliography for 4514210--4514215.cif.
;
_cod_original_cell_volume 9060(15)
_cod_database_code 4514210
_shelx_shelxl_version_number 2014/7
_shelx_space_group_comment
;
The symmetry employed for this shelxl refinement is uniquely defined
by the following loop, which should always be used as a source of
symmetry information in preference to the above space-group names.
They are only intended as comments.
;
_shelx_estimated_absorpt_t_min 0.964
_shelx_estimated_absorpt_t_max 0.964

loop_
_space_group_symop_operation_xyz
'x, y, z'
'-y, x, z+1/2'
'-x, -y, z'
'y, -x, z+1/2'
'x, -y, -z'
'-x, y, -z'
'y, x, -z+1/2'
'-y, -x, -z+1/2'
'-x, -y, -z'
'y, -x, -z-1/2'
'x, y, -z'
'-y, x, -z-1/2'
'-x, y, z'
'x, -y, z'
'-y, -x, z-1/2'
'y, x, z-1/2'

loop_
_atom_site_label
_atom_site_type_symbol
_atom_site_fract_x
_atom_site_fract_y
_atom_site_fract_z
_atom_site_U_iso_or_equiv
_atom_site_adp_type
_atom_site_occupancy
_atom_site_site_symmetry_order
_atom_site_calc_flag
_atom_site_refinement_flags_posn
_atom_site_refinement_flags_adp
_atom_site_refinement_flags_occupancy
Zr1 Zr 0.07336(3) 0.5000 0.38939(6) 0.0612(4) Uani 1 2 d S T P
Zr2 Zr 0.0000 0.39817(4) 0.5000 0.0416(4) Uani 1 4 d S T P
C1 C 0.0923(3) 0.3656(3) 0.3699(5) 0.079(2) Uani 1 1 d . . .
C2 C 0.1303(3) 0.3236(3) 0.3298(6) 0.097(3) Uani 1 1 d . . .
C3 C 0.1271(3) 0.2692(3) 0.3615(6) 0.106(3) Uani 1 1 d . . .
H3 H 0.1009 0.2605 0.4045 0.127 Uiso 1 1 calc R U .
C4 C 0.1630(3) 0.2271(3) 0.3297(7) 0.118(3) Uani 1 1 d . . .
C5 C 0.1999(3) 0.2420(4) 0.2668(7) 0.122(3) Uani 1 1 d . . .
C6 C 0.2020(4) 0.2968(4) 0.2344(8) 0.174(5) Uani 1 1 d . . .
H6 H 0.2263 0.3058 0.1890 0.209 Uiso 1 1 calc R U .
C7 C 0.1676(4) 0.3376(3) 0.2706(7) 0.148(4) Uani 1 1 d . . .
H7 H 0.1707 0.3755 0.2531 0.178 Uiso 1 1 calc R U .
C8 C 0.1633(5) 0.1682(4) 0.3683(8) 0.231(7) Uani 1 1 d . . .
H8A H 0.1371 0.1668 0.4156 0.347 Uiso 1 1 calc R U .
H8B H 0.2011 0.1593 0.3883 0.347 Uiso 1 1 calc R U .
H8C H 0.1521 0.1408 0.3256 0.347 Uiso 1 1 calc R U .
C9 C 0.0307(4) 0.5000 0.2060(13) 0.169(4) Uani 0.5 2 d DS T P
C10 C 0.0305(4) 0.5000 0.1146(13) 0.169(4) Uani 0.5 2 d DS T P
O1 O 0.05457(16) 0.35045(15) 0.4184(3) 0.0610(12) Uani 1 1 d . . .
O2 O 0.1029(2) 0.41630(19) 0.3461(3) 0.1023(18) Uani 1 1 d . . .
O3 O 0.0726(3) 0.4507(2) 0.5000 0.098(2) Uani 1 2 d S T P
O4 O 0.0000 0.5496(2) 0.3901(5) 0.095(3) Uani 1 2 d S T P
O5 O 0.1666(3) 0.5000 0.3993(6) 0.130(3) Uani 1 2 d S T P
O6 O 0.0713(5) 0.5000 0.2536(6) 0.169(4) Uani 1 2 d DS T P
O7 O 0.0683(4) 0.5000 0.0606(11) 0.169(4) Uani 0.5 2 d DS T P

loop_
_atom_site_aniso_label
_atom_site_aniso_U_11
_atom_site_aniso_U_22
_atom_site_aniso_U_33
_atom_site_aniso_U_23
_atom_site_aniso_U_13
_atom_site_aniso_U_12
Zr1 0.0516(5) 0.0341(5) 0.0981(9) 0.000 0.0295(5) 0.000
Zr2 0.0272(6) 0.0251(6) 0.0725(10) 0.000 0.000 0.000
C1 0.073(5) 0.036(4) 0.127(7) -0.005(4) 0.023(5) 0.016(3)
C2 0.099(6) 0.040(4) 0.154(8) -0.022(5) 0.056(6) 0.008(4)
C3 0.087(5) 0.042(4) 0.189(9) -0.010(5) 0.059(6) 0.022(4)
C4 0.098(6) 0.064(5) 0.193(10) -0.004(6) 0.072(7) 0.013(4)
C5 0.068(5) 0.094(6) 0.203(11) -0.038(7) 0.063(6) 0.012(4)
C6 0.156(9) 0.069(6) 0.298(14) -0.017(8) 0.159(10) 0.007(6)
C7 0.132(8) 0.069(5) 0.242(12) -0.013(7) 0.130(8) 0.004(5)
C8 0.254(14) 0.073(7) 0.366(19) 0.016(9) 0.147(13) 0.056(8)
C9 0.268(11) 0.123(5) 0.116(7) 0.000 0.102(7) 0.000
C10 0.268(11) 0.123(5) 0.116(7) 0.000 0.102(7) 0.000
O1 0.045(2) 0.043(2) 0.094(4) -0.004(2) 0.022(2) 0.0044(19)
O2 0.099(4) 0.054(3) 0.153(5) 0.001(3) 0.067(4) 0.010(3)
O3 0.120(6) 0.061(4) 0.115(6) 0.000 0.000 -0.067(4)
O4 0.053(4) 0.053(4) 0.180(8) -0.049(4) 0.000 0.000
O5 0.089(5) 0.056(4) 0.244(9) 0.000 0.114(6) 0.000
O6 0.268(11) 0.123(5) 0.116(7) 0.000 0.102(7) 0.000
O7 0.268(11) 0.123(5) 0.116(7) 0.000 0.102(7) 0.000

loop_
_atom_type_symbol
_atom_type_description
_atom_type_scat_dispersion_real
_atom_type_scat_dispersion_imag
_atom_type_scat_source
Zr Zr -2.9673 0.5597 'International Tables Vol C Tables 4.2.6.8 and 6.1.1.4'
C C 0.0033 0.0016 'International Tables Vol C Tables 4.2.6.8 and 6.1.1.4'
O O 0.0106 0.0060 'International Tables Vol C Tables 4.2.6.8 and 6.1.1.4'
H H 0.0000 0.0000 'International Tables Vol C Tables 4.2.6.8 and 6.1.1.4'

loop_
_geom_angle_atom_site_label_1
_geom_angle_atom_site_label_2
_geom_angle_atom_site_label_3
_geom_angle
_geom_angle_site_symmetry_1
_geom_angle_site_symmetry_3
O3 Zr1 O3 67.6(3) . 5_566
O3 Zr1 O4 107.4(3) . .
O3 Zr1 O4 71.1(2) 5_566 .
O3 Zr1 O4 71.1(2) . 3_565
O3 Zr1 O4 107.4(3) 5_566 3_565
O4 Zr1 O4 68.1(3) . 3_565
O3 Zr1 O6 146.16(13) . .
O3 Zr1 O6 146.16(13) 5_566 .
O4 Zr1 O6 89.2(3) . .
O4 Zr1 O6 89.2(3) 3_565 .
O3 Zr1 O2 139.3(2) . 14_565
O3 Zr1 O2 76.1(2) 5_566 14_565
O4 Zr1 O2 76.21(19) . 14_565
O4 Zr1 O2 140.0(2) 3_565 14_565
O6 Zr1 O2 72.46(18) . 14_565
O3 Zr1 O2 76.1(2) . .
O3 Zr1 O2 139.3(2) 5_566 .
O4 Zr1 O2 140.0(2) . .
O4 Zr1 O2 76.21(19) 3_565 .
O6 Zr1 O2 72.46(18) . .
O2 Zr1 O2 127.5(2) 14_565 .
O3 Zr1 O5 87.1(3) . .
O3 Zr1 O5 87.1(3) 5_566 .
O4 Zr1 O5 145.67(13) . .
O4 Zr1 O5 145.67(13) 3_565 .
O6 Zr1 O5 95.3(4) . .
O2 Zr1 O5 72.89(16) 14_565 .
O2 Zr1 O5 72.89(16) . .
O3 Zr1 Zr2 35.49(15) . .
O3 Zr1 Zr2 87.95(18) 5_566 .
O4 Zr1 Zr2 88.38(18) . .
O4 Zr1 Zr2 35.66(18) 3_565 .
O6 Zr1 Zr2 119.64(18) . .
O2 Zr1 Zr2 160.66(12) 14_565 .
O2 Zr1 Zr2 71.83(12) . .
O5 Zr1 Zr2 117.85(14) . .
O3 Zr1 Zr2 87.95(18) . 9_566
O3 Zr1 Zr2 35.49(15) 5_566 9_566
O4 Zr1 Zr2 35.67(18) . 9_566
O4 Zr1 Zr2 88.38(18) 3_565 9_566
O6 Zr1 Zr2 119.64(18) . 9_566
O2 Zr1 Zr2 71.83(12) 14_565 9_566
O2 Zr1 Zr2 160.66(12) . 9_566
O5 Zr1 Zr2 117.85(14) . 9_566
Zr2 Zr1 Zr2 88.83(4) . 9_566
O3 Zr1 Zr1 89.50(18) . 3_565
O3 Zr1 Zr1 89.49(18) 5_566 3_565
O4 Zr1 Zr1 34.08(13) . 3_565
O4 Zr1 Zr1 34.08(13) 3_565 3_565
O6 Zr1 Zr1 88.7(3) . 3_565
O2 Zr1 Zr1 108.47(13) 14_565 3_565
O2 Zr1 Zr1 108.47(13) . 3_565
O5 Zr1 Zr1 176.0(2) . 3_565
Zr2 Zr1 Zr1 59.73(2) . 3_565
Zr2 Zr1 Zr1 59.73(2) 9_566 3_565
O3 Zr1 Zr1 33.80(13) . 11_556
O3 Zr1 Zr1 33.80(13) 5_566 11_556
O4 Zr1 Zr1 89.7(2) . 11_556
O4 Zr1 Zr1 89.7(2) 3_565 11_556
O6 Zr1 Zr1 178.7(3) . 11_556
O2 Zr1 Zr1 107.98(15) 14_565 11_556
O2 Zr1 Zr1 107.98(15) . 11_556
O5 Zr1 Zr1 86.0(2) . 11_556
Zr2 Zr1 Zr1 59.60(3) . 11_556
Zr2 Zr1 Zr1 59.60(3) 9_566 11_556
Zr1 Zr1 Zr1 90.0 3_565 11_556
O3 Zr2 O3 108.2(4) 13 .
O3 Zr2 O4 70.08(14) 13 9_566
O3 Zr2 O4 70.08(14) . 9_566
O3 Zr2 O4 70.08(14) 13 3_565
O3 Zr2 O4 70.08(14) . 3_565
O4 Zr2 O4 109.0(4) 9_566 3_565
O3 Zr2 O1 79.69(18) 13 13
O3 Zr2 O1 142.82(12) . 13
O4 Zr2 O1 142.58(11) 9_566 13
O4 Zr2 O1 79.50(19) 3_565 13
O3 Zr2 O1 142.82(12) 13 11_556
O3 Zr2 O1 79.69(18) . 11_556
O4 Zr2 O1 79.50(19) 9_566 11_556
O4 Zr2 O1 142.58(11) 3_565 11_556
O1 Zr2 O1 116.4(2) 13 11_556
O3 Zr2 O1 79.69(18) 13 6_556
O3 Zr2 O1 142.82(12) . 6_556
O4 Zr2 O1 79.50(19) 9_566 6_556
O4 Zr2 O1 142.58(11) 3_565 6_556
O1 Zr2 O1 73.7(2) 13 6_556
O1 Zr2 O1 74.1(2) 11_556 6_556
O3 Zr2 O1 142.82(12) 13 .
O3 Zr2 O1 79.69(18) . .
O4 Zr2 O1 142.58(11) 9_566 .
O4 Zr2 O1 79.50(19) 3_565 .
O1 Zr2 O1 74.1(2) 13 .
O1 Zr2 O1 73.7(2) 11_556 .
O1 Zr2 O1 116.4(2) 6_556 .
O3 Zr2 Zr1 89.88(17) 13 11_556
O3 Zr2 Zr1 35.04(9) . 11_556
O4 Zr2 Zr1 35.07(10) 9_566 11_556
O4 Zr2 Zr1 90.30(17) 3_565 11_556
O1 Zr2 Zr1 167.37(11) 13 11_556
O1 Zr2 Zr1 76.20(11) 11_556 11_556
O1 Zr2 Zr1 111.64(12) 6_556 11_556
O1 Zr2 Zr1 111.62(11) . 11_556
O3 Zr2 Zr1 35.04(9) 13 9_566
O3 Zr2 Zr1 89.88(17) . 9_566
O4 Zr2 Zr1 35.07(10) 9_566 9_566
O4 Zr2 Zr1 90.30(17) 3_565 9_566
O1 Zr2 Zr1 111.62(11) 13 9_566
O1 Zr2 Zr1 111.64(12) 11_556 9_566
O1 Zr2 Zr1 76.20(11) 6_556 9_566
O1 Zr2 Zr1 167.37(11) . 9_566
Zr1 Zr2 Zr1 60.55(5) 11_556 9_566
O3 Zr2 Zr1 35.04(9) 13 3_565
O3 Zr2 Zr1 89.88(17) . 3_565
O4 Zr2 Zr1 90.30(17) 9_566 3_565
O4 Zr2 Zr1 35.07(10) 3_565 3_565
O1 Zr2 Zr1 76.20(11) 13 3_565
O1 Zr2 Zr1 167.37(11) 11_556 3_565
O1 Zr2 Zr1 111.62(11) 6_556 3_565
O1 Zr2 Zr1 111.63(12) . 3_565
Zr1 Zr2 Zr1 91.17(4) 11_556 3_565
Zr1 Zr2 Zr1 60.80(5) 9_566 3_565
O3 Zr2 Zr1 89.88(17) 13 .
O3 Zr2 Zr1 35.04(9) . .
O4 Zr2 Zr1 90.30(17) 9_566 .
O4 Zr2 Zr1 35.07(10) 3_565 .
O1 Zr2 Zr1 111.63(12) 13 .
O1 Zr2 Zr1 111.62(11) 11_556 .
O1 Zr2 Zr1 167.37(11) 6_556 .
O1 Zr2 Zr1 76.19(11) . .
Zr1 Zr2 Zr1 60.80(5) 11_556 .
Zr1 Zr2 Zr1 91.17(4) 9_566 .
Zr1 Zr2 Zr1 60.55(5) 3_565 .
O1 C1 O2 126.7(6) . .
O1 C1 C2 120.7(6) . .
O2 C1 C2 112.5(7) . .
C7 C2 C3 121.6(7) . .
C7 C2 C1 122.4(7) . .
C3 C2 C1 115.9(7) . .
C2 C3 C4 120.0(7) . .
C2 C3 H3 120.0 . .
C4 C3 H3 120.0 . .
C5 C4 C3 117.6(7) . .
C5 C4 C8 121.5(8) . .
C3 C4 C8 120.8(8) . .
C4 C5 C6 121.9(7) . .
C4 C5 C5 120.5(9) . 7
C6 C5 C5 117.5(8) . 7
C7 C6 C5 118.4(8) . .
C7 C6 H6 120.8 . .
C5 C6 H6 120.8 . .
C2 C7 C6 120.4(8) . .
C2 C7 H7 119.8 . .
C6 C7 H7 119.8 . .
C4 C8 H8A 109.5 . .
C4 C8 H8B 109.5 . .
H8A C8 H8B 109.5 . .
C4 C8 H8C 109.5 . .
H8A C8 H8C 109.5 . .
H8B C8 H8C 109.5 . .
O6 C9 C10 128.1(13) . .
O6 C9 C9 142.0(10) . 3_565
C10 C9 C9 89.8(5) . 3_565
O7 C10 C9 133.4(12) . .
O7 C10 C10 136.4(9) . 3_565
C9 C10 C10 90.2(5) . 3_565
C1 O1 Zr2 131.1(4) . .
C1 O2 Zr1 133.4(4) . .
Zr1 O3 Zr1 112.4(3) 11_556 .
Zr1 O3 Zr2 109.5(2) 11_556 .
Zr1 O3 Zr2 109.5(2) . .
Zr1 O4 Zr1 111.8(3) . 3_565
Zr1 O4 Zr2 109.3(2) . 9_566
Zr1 O4 Zr2 109.3(2) 3_565 9_566
C9 O6 Zr1 129.3(13) . .

loop_
_geom_bond_atom_site_label_1
_geom_bond_atom_site_label_2
_geom_bond_distance
_geom_bond_site_symmetry_2
Zr1 O3 2.116(4) .
Zr1 O3 2.116(4) 5_566
Zr1 O4 2.114(3) .
Zr1 O4 2.115(3) 3_565
Zr1 O6 2.159(9) .
Zr1 O2 2.228(4) 14_565
Zr1 O2 2.228(4) .
Zr1 O5 2.231(7) .
Zr1 Zr2 3.4741(13) .
Zr1 Zr2 3.4741(13) 9_566
Zr1 Zr1 3.503(3) 3_565
Zr1 Zr1 3.516(3) 11_556
Zr2 O3 2.139(5) 13
Zr2 O3 2.139(5) .
Zr2 O4 2.146(7) 9_566
Zr2 O4 2.146(7) 3_565
Zr2 O1 2.163(4) 13
Zr2 O1 2.163(4) 11_556
Zr2 O1 2.163(4) 6_556
Zr2 O1 2.163(4) .
Zr2 Zr1 3.4741(13) 11_556
Zr2 Zr1 3.4741(13) 9_566
Zr2 Zr1 3.4741(13) 3_565
C1 O1 1.238(7) .
C1 O2 1.293(7) .
C1 C2 1.495(8) .
C2 C7 1.338(9) .
C2 C3 1.394(9) .
C3 C4 1.415(9) .
C3 H3 0.9500 .
C4 C5 1.378(11) .
C4 C8 1.535(11) .
C5 C6 1.407(11) .
C5 C5 1.518(13) 7
C6 C7 1.400(9) .
C6 H6 0.9500 .
C7 H7 0.9500 .
C8 H8A 0.9800 .
C8 H8B 0.9800 .
C8 H8C 0.9800 .
C9 O6 1.230(14) .
C9 C10 1.453(13) .
C9 C9 1.466(19) 3_565
C10 O7 1.246(14) .
C10 C10 1.456(19) 3_565
O3 Zr1 2.115(4) 11_556
O4 Zr1 2.114(3) 3_565
O4 Zr2 2.146(7) 9_566

loop_
_geom_torsion_atom_site_label_1
_geom_torsion_atom_site_label_2
_geom_torsion_atom_site_label_3
_geom_torsion_atom_site_label_4
_geom_torsion
_geom_torsion_site_symmetry_1
_geom_torsion_site_symmetry_4
O1 C1 C2 C7 172.9(9) . .
O2 C1 C2 C7 -5.3(13) . .
O1 C1 C2 C3 -11.0(12) . .
O2 C1 C2 C3 170.7(8) . .
C7 C2 C3 C4 -1.5(15) . .
C1 C2 C3 C4 -177.6(8) . .
C2 C3 C4 C5 -0.6(14) . .
C2 C3 C4 C8 175.3(10) . .
C3 C4 C5 C6 -0.4(16) . .
C8 C4 C5 C6 -176.3(11) . .
C3 C4 C5 C5 176.4(10) . 7
C8 C4 C5 C5 0.5(17) . 7
C4 C5 C6 C7 3.4(17) . .
C5 C5 C6 C7 -173.5(10) 7 .
C3 C2 C7 C6 4.6(16) . .
C1 C2 C7 C6 -179.5(9) . .
C5 C6 C7 C2 -5.5(17) . .
O6 C9 C10 O7 0.000(1) . .
C9 C9 C10 O7 180.000(1) 3_565 .
O6 C9 C10 C10 180.000(1) . 3_565
C9 C9 C10 C10 0.000(1) 3_565 3_565
O2 C1 O1 Zr2 -11.6(12) . .
C2 C1 O1 Zr2 170.4(5) . .
O1 C1 O2 Zr1 11.4(13) . .
C2 C1 O2 Zr1 -170.5(5) . .
C10 C9 O6 Zr1 180.000(0) . .
C9 C9 O6 Zr1 0.000(1) 3_565 .

loop_
_platon_squeeze_void_nr
_platon_squeeze_void_average_x
_platon_squeeze_void_average_y
_platon_squeeze_void_average_z
_platon_squeeze_void_volume
_platon_squeeze_void_count_electrons
_platon_squeeze_void_content
1 -0.006 -0.005 -0.040 6185 2020 ' '
